data_4101364
loop_
_publ_author_name
'Ritter, Tobias'
'Day, Michael W'
'Grubbs, Robert H'

_publ_section_title
;
 Rate acceleration in olefin metathesis through a fluorine-ruthenium
 interaction.
;
_journal_issue 36
_journal_name_full 'Journal of the American Chemical Society'
_journal_page_first 11768
_journal_page_last 11769
_journal_paper_doi 10.1021/ja064091x
_journal_volume 128
_journal_year 2006
_chemical_formula_moiety 'C40 H49 Cl2 F4 N2 P Ru'
_chemical_formula_sum 'C40 H49 Cl2 F4 N2 P Ru'
_chemical_formula_weight 836.75
_chemical_name_systematic
; 
 ? 
;
_space_group_IT_number 2
_symmetry_cell_setting triclinic
_symmetry_space_group_name_Hall '-P 1'
_symmetry_space_group_name_H-M 'P -1'
_atom_sites_solution_hydrogens geom
_atom_sites_solution_primary direct
_atom_sites_solution_secondary difmap
_audit_creation_method SHELXL-97
_cell_angle_alpha 87.666(2)
_cell_angle_beta 77.183(2)
_cell_angle_gamma 85.699(2)
_cell_formula_units_Z 2
_cell_length_a 9.7554(13)
_cell_length_b 10.0375(14)
_cell_length_c 19.968(3)
_cell_measurement_reflns_used 7845
_cell_measurement_temperature 100(2)
_cell_measurement_theta_max 28.06
_cell_measurement_theta_min 2.17
_cell_volume 1900.6(5)
_computing_cell_refinement 'Bruker SAINT v6.45A'
_computing_data_collection 'Bruker SMART v5.630'
_computing_data_reduction 'Bruker SAINT v6.45A'
_computing_molecular_graphics 'Bruker XP v5.1'
_computing_publication_material 'Bruker XCIF v6.12'
_computing_structure_refinement 'Bruker XL v6.12'
_computing_structure_solution 'Bruker XS v6.12'
_diffrn_ambient_temperature 100(2)
_diffrn_measured_fraction_theta_full 0.910
_diffrn_measured_fraction_theta_max 0.910
_diffrn_measurement_device_type 'Bruker SMART 1000'
_diffrn_measurement_method '\w scans at 5 \f settings'
_diffrn_radiation_monochromator graphite
_diffrn_radiation_source 'normal-focus sealed tube'
_diffrn_radiation_type MoK\a
_diffrn_radiation_wavelength 0.71073
_diffrn_reflns_av_R_equivalents 0.1408
_diffrn_reflns_av_sigmaI/netI 0.1301
_diffrn_reflns_limit_h_max 12
_diffrn_reflns_limit_h_min -13
_diffrn_reflns_limit_k_max 13
_diffrn_reflns_limit_k_min -13
_diffrn_reflns_limit_l_max 25
_diffrn_reflns_limit_l_min -26
_diffrn_reflns_number 27431
_diffrn_reflns_theta_full 28.49
_diffrn_reflns_theta_max 28.49
_diffrn_reflns_theta_min 2.04
_exptl_absorpt_coefficient_mu 0.646
_exptl_absorpt_correction_T_max 0.9441
_exptl_absorpt_correction_T_min 0.8603
_exptl_absorpt_correction_type none
_exptl_crystal_colour 'Dichroic - red/green'
_exptl_crystal_density_diffrn 1.462
_exptl_crystal_density_meas 0
_exptl_crystal_density_method 'not measured'
_exptl_crystal_description Needle
_exptl_crystal_F_000 864
_exptl_crystal_size_max 0.24
_exptl_crystal_size_mid 0.10
_exptl_crystal_size_min 0.09
_refine_diff_density_max 1.925
_refine_diff_density_min -1.244
_refine_diff_density_rms 0.146
_refine_ls_extinction_method none
_refine_ls_goodness_of_fit_ref 1.320
_refine_ls_hydrogen_treatment Riding
_refine_ls_matrix_type 'Full matrix'
_refine_ls_number_parameters 451
_refine_ls_number_reflns 8763
_refine_ls_number_restraints 0
_refine_ls_restrained_S_all 1.320
_refine_ls_R_factor_all 0.1046
_refine_ls_R_factor_gt 0.0642
_refine_ls_shift/su_max 0.001
_refine_ls_shift/su_mean 0.000
_refine_ls_structure_factor_coef Fsqd
_refine_ls_weighting_details w=1/s^2^(Fo^2^)
_refine_ls_weighting_scheme sigma
_refine_ls_wR_factor_gt 0.1203
_refine_ls_wR_factor_ref 0.1289
_reflns_number_gt 5887
_reflns_number_total 8763
_reflns_threshold_expression >2sigma(I)
_cod_data_source_file ja064091xsi20060609_090746.cif
_cod_data_source_block tar08
_cod_depositor_comments
;
The following automatic conversions were performed:
'_symmetry_cell_setting' value 'Triclinic' changed to 'triclinic'
according to '/home/saulius/struct/CIF-dictionaries/cif_core.dic'
dictionary named 'cif_core.dic' version 2.4.1 from
2010-06-29.

'_refine_ls_weighting_scheme' value 'Sigma' changed to
'sigma' according to '/home/saulius/struct/CIF-dictionaries/cif_core.dic'
dictionary named 'cif_core.dic' version 2.4.1 from 2010-06-29.

Automatic conversion script
Id: cif_fix_enum 1527 2010-12-29 10:47:43Z saulius 

The following automatic conversions were performed:

'_atom_sites_solution_primary' value 'Direct methods' was changed to
'direct'.

'_atom_sites_solution_secondary' value 'Difference Fourier map' was
changed to 'difmap'.

'_atom_sites_solution_hydrogens' value 'Geometric positions' was
changed to 'geom'.

Automatic conversion script
Id: cif_fix_values 6452 2018-10-05 10:23:21Z andrius 
;
_cod_original_sg_symbol_H-M P-1
_cod_database_code 4101364

loop_
_symmetry_equiv_pos_as_xyz
'x, y, z'
'-x, -y, -z'

loop_
_atom_site_label
_atom_site_type_symbol
_atom_site_fract_x
_atom_site_fract_y
_atom_site_fract_z
_atom_site_U_iso_or_equiv
_atom_site_adp_type
_atom_site_occupancy
_atom_site_symmetry_multiplicity
_atom_site_calc_flag
_atom_site_refinement_flags
Ru Ru 0.83209(4) 0.58112(4) 0.71539(2) 0.01343(12) Uani 1 1 d .
Cl1 Cl 0.69304(13) 0.78363(12) 0.74256(6) 0.0216(3) Uani 1 1 d .
Cl2 Cl 1.01601(12) 0.41930(12) 0.66562(6) 0.0200(3) Uani 1 1 d .
P1 P 0.90366(13) 0.56201(12) 0.82508(6) 0.0151(3) Uani 1 1 d .
F1 F 0.7799(3) 0.9625(3) 0.60532(15) 0.0309(8) Uani 1 1 d .
F2 F 1.1764(3) 0.6605(3) 0.56848(16) 0.0331(8) Uani 1 1 d .
F3 F 0.4707(3) 0.6553(3) 0.62397(16) 0.0323(8) Uani 1 1 d .
F4 F 0.7875(3) 0.2805(3) 0.57956(15) 0.0288(7) Uani 1 1 d .
N1 N 0.8896(4) 0.7082(4) 0.5734(2) 0.0191(9) Uani 1 1 d .
N2 N 0.7407(4) 0.5564(4) 0.57745(19) 0.0173(9) Uani 1 1 d .
C1 C 0.8172(5) 0.6170(4) 0.6151(2) 0.0164(11) Uani 1 1 d .
C2 C 0.8719(6) 0.7058(6) 0.5020(3) 0.0296(13) Uani 1 1 d .
H2A H 0.9575 0.6657 0.4712 0.036 Uiso 1 1 calc R
H2B H 0.8496 0.7968 0.4846 0.036 Uiso 1 1 calc R
C3 C 0.7502(6) 0.6200(5) 0.5086(3) 0.0262(13) Uani 1 1 d .
H3A H 0.6625 0.6746 0.5061 0.031 Uiso 1 1 calc R
H3B H 0.7690 0.5524 0.4723 0.031 Uiso 1 1 calc R
C4 C 0.9724(5) 0.8039(5) 0.5912(2) 0.0187(11) Uani 1 1 d .
C5 C 0.9154(5) 0.9346(5) 0.6073(3) 0.0249(12) Uani 1 1 d .
C6 C 0.9940(6) 1.0324(5) 0.6213(3) 0.0288(13) Uani 1 1 d .
H6 H 0.9520 1.1192 0.6331 0.035 Uiso 1 1 calc R
C7 C 1.1351(6) 1.0027(5) 0.6179(3) 0.0281(13) Uani 1 1 d .
H7 H 1.1905 1.0698 0.6282 0.034 Uiso 1 1 calc R
C8 C 1.1983(6) 0.8783(6) 0.6000(3) 0.0267(13) Uani 1 1 d .
H8 H 1.2964 0.8594 0.5967 0.032 Uiso 1 1 calc R
C9 C 1.1149(5) 0.7819(5) 0.5870(2) 0.0229(12) Uani 1 1 d .
C10 C 0.6329(5) 0.4711(5) 0.6026(2) 0.0177(11) Uani 1 1 d .
C11 C 0.4940(5) 0.5211(5) 0.6252(3) 0.0228(12) Uani 1 1 d .
C12 C 0.3843(5) 0.4423(6) 0.6478(3) 0.0278(13) Uani 1 1 d .
H12 H 0.2910 0.4803 0.6633 0.033 Uiso 1 1 calc R
C13 C 0.4130(6) 0.3056(6) 0.6474(3) 0.0331(14) Uani 1 1 d .
H13 H 0.3377 0.2495 0.6634 0.040 Uiso 1 1 calc R
C14 C 0.5487(6) 0.2470(6) 0.6244(3) 0.0282(13) Uani 1 1 d .
H14 H 0.5673 0.1527 0.6242 0.034 Uiso 1 1 calc R
C15 C 0.6544(5) 0.3323(5) 0.6021(3) 0.0231(12) Uani 1 1 d .
C16 C 0.6732(5) 0.4941(5) 0.7470(2) 0.0201(11) Uani 1 1 d .
H16 H 0.5900 0.5516 0.7508 0.024 Uiso 1 1 calc R
C17 C 0.6428(5) 0.3553(5) 0.7680(2) 0.0174(11) Uani 1 1 d .
C18 C 0.5065(5) 0.3307(5) 0.8060(3) 0.0235(12) Uani 1 1 d .
H18 H 0.4378 0.4034 0.8167 0.028 Uiso 1 1 calc R
C19 C 0.4708(5) 0.2027(5) 0.8282(3) 0.0259(12) Uani 1 1 d .
H19 H 0.3793 0.1880 0.8546 0.031 Uiso 1 1 calc R
C20 C 0.5700(5) 0.0965(5) 0.8114(3) 0.0234(12) Uani 1 1 d .
H20 H 0.5468 0.0083 0.8263 0.028 Uiso 1 1 calc R
C21 C 0.7035(5) 0.1190(5) 0.7727(3) 0.0231(12) Uani 1 1 d .
H21 H 0.7700 0.0454 0.7600 0.028 Uiso 1 1 calc R
C22 C 0.7408(5) 0.2459(5) 0.7527(2) 0.0189(11) Uani 1 1 d .
H22 H 0.8341 0.2597 0.7283 0.023 Uiso 1 1 calc R
C23 C 0.7903(5) 0.6475(4) 0.9001(2) 0.0145(10) Uani 1 1 d .
H23 H 0.8258 0.6129 0.9413 0.017 Uiso 1 1 calc R
C24 C 0.7901(5) 0.8002(5) 0.9006(2) 0.0205(11) Uani 1 1 d .
H24A H 0.8875 0.8262 0.8966 0.025 Uiso 1 1 calc R
H24B H 0.7560 0.8391 0.8604 0.025 Uiso 1 1 calc R
C25 C 0.6961(5) 0.8562(5) 0.9663(3) 0.0244(12) Uani 1 1 d .
H25A H 0.7376 0.8267 1.0058 0.029 Uiso 1 1 calc R
H25B H 0.6927 0.9550 0.9633 0.029 Uiso 1 1 calc R
C26 C 0.5479(5) 0.8115(5) 0.9784(3) 0.0240(12) Uani 1 1 d .
H26A H 0.5018 0.8502 0.9420 0.029 Uiso 1 1 calc R
H26B H 0.4929 0.8445 1.0231 0.029 Uiso 1 1 calc R
C27 C 0.5489(5) 0.6602(5) 0.9784(2) 0.0188(11) Uani 1 1 d .
H27A H 0.4513 0.6332 0.9842 0.023 Uiso 1 1 calc R
H27B H 0.5871 0.6215 1.0175 0.023 Uiso 1 1 calc R
C28 C 0.6392(5) 0.6070(5) 0.9110(2) 0.0180(11) Uani 1 1 d .
H28A H 0.6392 0.5083 0.9117 0.022 Uiso 1 1 calc R
H28B H 0.5980 0.6426 0.8723 0.022 Uiso 1 1 calc R
C29 C 0.9198(5) 0.3852(4) 0.8577(2) 0.0155(10) Uani 1 1 d .
H29 H 0.8476 0.3384 0.8407 0.019 Uiso 1 1 calc R
C30 C 0.8891(5) 0.3562(4) 0.9352(2) 0.0158(10) Uani 1 1 d .
H30A H 0.7997 0.4049 0.9575 0.019 Uiso 1 1 calc R
H30B H 0.9657 0.3868 0.9548 0.019 Uiso 1 1 calc R
C31 C 0.8780(6) 0.2047(5) 0.9484(3) 0.0251(12) Uani 1 1 d .
H31A H 0.8583 0.1853 0.9985 0.030 Uiso 1 1 calc R
H31B H 0.7984 0.1757 0.9304 0.030 Uiso 1 1 calc R
C32 C 1.0131(5) 0.1260(5) 0.9141(3) 0.0265(12) Uani 1 1 d .
H32A H 1.0901 0.1461 0.9363 0.032 Uiso 1 1 calc R
H32B H 0.9996 0.0292 0.9206 0.032 Uiso 1 1 calc R
C33 C 1.0544(6) 0.1599(5) 0.8380(3) 0.0286(13) Uani 1 1 d .
H33A H 0.9840 0.1279 0.8146 0.034 Uiso 1 1 calc R
H33B H 1.1469 0.1136 0.8182 0.034 Uiso 1 1 calc R
C34 C 1.0634(5) 0.3102(5) 0.8252(3) 0.0239(12) Uani 1 1 d .
H34A H 1.0877 0.3300 0.7752 0.029 Uiso 1 1 calc R
H34B H 1.1385 0.3415 0.8457 0.029 Uiso 1 1 calc R
C35 C 1.0807(5) 0.6249(5) 0.8152(2) 0.0180(11) Uani 1 1 d .
H35 H 1.1475 0.5583 0.7865 0.022 Uiso 1 1 calc R
C36 C 1.0941(5) 0.7565(5) 0.7743(2) 0.0207(11) Uani 1 1 d .
H36A H 1.0245 0.8247 0.7988 0.025 Uiso 1 1 calc R
H36B H 1.0721 0.7443 0.7289 0.025 Uiso 1 1 calc R
C37 C 1.2419(5) 0.8066(5) 0.7636(3) 0.0264(13) Uani 1 1 d .
H37A H 1.3099 0.7455 0.7330 0.032 Uiso 1 1 calc R
H37B H 1.2431 0.8963 0.7411 0.032 Uiso 1 1 calc R
C38 C 1.2863(5) 0.8141(5) 0.8311(3) 0.0246(12) Uani 1 1 d .
H38A H 1.2243 0.8823 0.8599 0.029 Uiso 1 1 calc R
H38B H 1.3841 0.8419 0.8223 0.029 Uiso 1 1 calc R
C39 C 1.2782(5) 0.6798(5) 0.8694(3) 0.0224(12) Uani 1 1 d .
H39A H 1.3459 0.6133 0.8423 0.027 Uiso 1 1 calc R
H39B H 1.3048 0.6884 0.9140 0.027 Uiso 1 1 calc R
C40 C 1.1309(5) 0.6314(5) 0.8819(2) 0.0213(11) Uani 1 1 d .
H40A H 1.0650 0.6925 0.9135 0.026 Uiso 1 1 calc R
H40B H 1.1303 0.5414 0.9042 0.026 Uiso 1 1 calc R

loop_
_atom_site_aniso_label
_atom_site_aniso_U_11
_atom_site_aniso_U_22
_atom_site_aniso_U_33
_atom_site_aniso_U_23
_atom_site_aniso_U_13
_atom_site_aniso_U_12
Ru 0.0122(2) 0.0112(2) 0.0159(2) 0.00080(14) -0.00163(15) 0.00070(15)
Cl1 0.0248(7) 0.0152(6) 0.0228(6) -0.0007(5) -0.0031(5) 0.0048(5)
Cl2 0.0165(6) 0.0212(6) 0.0196(6) -0.0022(5) -0.0001(5) 0.0058(5)
P1 0.0151(7) 0.0121(6) 0.0170(6) -0.0013(5) -0.0017(5) 0.0014(5)
F1 0.0251(17) 0.0223(16) 0.0423(19) 0.0020(14) -0.0042(14) 0.0066(13)
F2 0.0329(18) 0.0192(16) 0.0424(19) 0.0006(14) -0.0015(14) 0.0090(14)
F3 0.0267(17) 0.0244(17) 0.0435(19) -0.0057(14) -0.0068(14) 0.0130(14)
F4 0.0247(17) 0.0182(16) 0.0405(18) -0.0017(13) -0.0041(14) 0.0088(13)
N1 0.020(2) 0.018(2) 0.019(2) -0.0018(17) -0.0012(17) -0.0046(18)
N2 0.019(2) 0.016(2) 0.016(2) -0.0024(17) -0.0048(17) 0.0042(18)
C1 0.015(3) 0.009(2) 0.021(3) -0.0016(19) 0.002(2) 0.0035(19)
C2 0.038(3) 0.032(3) 0.019(3) 0.002(2) -0.005(2) -0.006(3)
C3 0.032(3) 0.027(3) 0.019(3) 0.002(2) -0.007(2) 0.006(2)
C4 0.020(3) 0.019(3) 0.014(2) 0.002(2) 0.002(2) -0.004(2)
C5 0.023(3) 0.024(3) 0.023(3) 0.003(2) 0.003(2) 0.002(2)
C6 0.041(4) 0.018(3) 0.025(3) 0.002(2) -0.004(2) -0.001(3)
C7 0.031(3) 0.024(3) 0.031(3) 0.006(2) -0.008(2) -0.013(3)
C8 0.018(3) 0.035(3) 0.026(3) 0.011(2) -0.006(2) -0.005(2)
C9 0.024(3) 0.022(3) 0.020(3) 0.004(2) 0.000(2) 0.003(2)
C10 0.017(3) 0.016(3) 0.021(3) -0.004(2) -0.007(2) 0.002(2)
C11 0.018(3) 0.028(3) 0.024(3) -0.007(2) -0.007(2) 0.000(2)
C12 0.014(3) 0.044(4) 0.026(3) -0.011(3) -0.007(2) 0.001(2)
C13 0.020(3) 0.049(4) 0.032(3) -0.002(3) -0.007(2) -0.017(3)
C14 0.034(3) 0.024(3) 0.028(3) -0.002(2) -0.007(2) -0.011(3)
C15 0.015(3) 0.033(3) 0.022(3) -0.003(2) -0.007(2) 0.002(2)
C16 0.031(3) 0.012(2) 0.020(3) -0.0064(19) -0.016(2) 0.017(2)
C17 0.017(3) 0.020(3) 0.016(2) -0.001(2) -0.0055(19) -0.001(2)
C18 0.019(3) 0.019(3) 0.032(3) -0.005(2) -0.004(2) 0.003(2)
C19 0.022(3) 0.023(3) 0.033(3) 0.004(2) -0.005(2) -0.010(2)
C20 0.021(3) 0.018(3) 0.033(3) 0.002(2) -0.008(2) -0.003(2)
C21 0.023(3) 0.016(3) 0.032(3) -0.004(2) -0.007(2) -0.005(2)
C22 0.018(3) 0.014(3) 0.025(3) -0.002(2) -0.006(2) 0.000(2)
C23 0.015(2) 0.013(2) 0.014(2) -0.0021(18) -0.0011(19) 0.0050(19)
C24 0.014(3) 0.021(3) 0.024(3) -0.002(2) 0.003(2) -0.001(2)
C25 0.024(3) 0.016(3) 0.030(3) -0.006(2) 0.002(2) 0.002(2)
C26 0.023(3) 0.016(3) 0.030(3) -0.005(2) 0.000(2) 0.006(2)
C27 0.014(2) 0.020(3) 0.020(3) -0.002(2) 0.0011(19) 0.001(2)
C28 0.021(3) 0.015(3) 0.017(2) 0.0034(19) -0.004(2) 0.001(2)
C29 0.014(2) 0.008(2) 0.025(3) -0.0050(19) -0.005(2) 0.0069(19)
C30 0.015(3) 0.010(2) 0.022(3) -0.0002(19) -0.004(2) -0.0016(19)
C31 0.035(3) 0.015(3) 0.027(3) 0.004(2) -0.011(2) -0.003(2)
C32 0.030(3) 0.012(3) 0.040(3) 0.002(2) -0.016(2) 0.004(2)
C33 0.033(3) 0.018(3) 0.035(3) -0.006(2) -0.011(2) 0.011(2)
C34 0.031(3) 0.015(3) 0.023(3) -0.003(2) -0.004(2) 0.012(2)
C35 0.011(2) 0.022(3) 0.019(3) -0.004(2) 0.0026(19) -0.003(2)
C36 0.021(3) 0.018(3) 0.021(3) 0.002(2) -0.003(2) 0.000(2)
C37 0.027(3) 0.023(3) 0.025(3) -0.003(2) 0.004(2) -0.007(2)
C38 0.021(3) 0.015(3) 0.037(3) -0.004(2) -0.005(2) -0.001(2)
C39 0.018(3) 0.019(3) 0.032(3) -0.007(2) -0.010(2) 0.001(2)
C40 0.020(3) 0.019(3) 0.025(3) -0.001(2) -0.006(2) -0.001(2)

loop_
_atom_type_symbol
_atom_type_description
_atom_type_scat_dispersion_real
_atom_type_scat_dispersion_imag
_atom_type_scat_source
C C 0.0033 0.0016 'International Tables Vol C Tables 4.2.6.8 and 6.1.1.4'
H H 0.0000 0.0000 'International Tables Vol C Tables 4.2.6.8 and 6.1.1.4'
N N 0.0061 0.0033 'International Tables Vol C Tables 4.2.6.8 and 6.1.1.4'
F F 0.0171 0.0103 'International Tables Vol C Tables 4.2.6.8 and 6.1.1.4'
P P 0.1023 0.0942 'International Tables Vol C Tables 4.2.6.8 and 6.1.1.4'
Cl Cl 0.1484 0.1585 'International Tables Vol C Tables 4.2.6.8 and 6.1.1.4'
Ru Ru -1.2594 0.8363 'International Tables Vol C Tables 4.2.6.8 and 6.1.1.4'

loop_
_geom_angle_atom_site_label_1
_geom_angle_atom_site_label_2
_geom_angle_atom_site_label_3
_geom_angle
_geom_angle_publ_flag
C16 Ru C1 99.8(2) yes
C16 Ru Cl1 87.63(14) yes
C1 Ru Cl1 87.52(12) yes
C16 Ru Cl2 107.82(14) yes
C1 Ru Cl2 83.44(12) yes
Cl1 Ru Cl2 163.19(4) yes
C16 Ru P1 93.83(15) yes
C1 Ru P1 166.32(13) yes
Cl1 Ru P1 94.17(4) yes
Cl2 Ru P1 91.40(4) yes
C23 P1 C35 106.1(2) ?
C23 P1 C29 102.6(2) ?
C35 P1 C29 105.5(2) ?
C23 P1 Ru 118.66(16) ?
C35 P1 Ru 109.76(16) ?
C29 P1 Ru 113.14(16) ?
C1 N1 C4 127.5(4) ?
C1 N1 C2 113.4(4) ?
C4 N1 C2 119.1(4) ?
C1 N2 C10 126.4(4) ?
C1 N2 C3 112.3(4) ?
C10 N2 C3 118.9(4) ?
N1 C1 N2 106.8(4) ?
N1 C1 Ru 123.6(4) ?
N2 C1 Ru 129.5(3) ?
N1 C2 C3 102.4(4) ?
N2 C3 C2 102.7(4) ?
C9 C4 N1 123.1(4) ?
C9 C4 C5 115.8(5) ?
N1 C4 C5 120.7(5) ?
F1 C5 C6 120.1(5) ?
F1 C5 C4 117.2(5) ?
C6 C5 C4 122.6(5) ?
C5 C6 C7 118.6(5) ?
C6 C7 C8 121.7(5) ?
C9 C8 C7 118.0(5) ?
F2 C9 C4 118.3(5) ?
F2 C9 C8 118.3(5) ?
C4 C9 C8 123.4(5) ?
C11 C10 C15 115.7(5) ?
C11 C10 N2 121.2(4) ?
C15 C10 N2 123.0(4) ?
F3 C11 C12 120.0(4) ?
F3 C11 C10 116.5(5) ?
C12 C11 C10 123.6(5) ?
C11 C12 C13 117.9(5) ?
C12 C13 C14 122.3(5) ?
C15 C14 C13 116.8(5) ?
F4 C15 C14 119.1(5) ?
F4 C15 C10 117.2(4) ?
C14 C15 C10 123.7(5) ?
C17 C16 Ru 135.0(4) ?
C22 C17 C18 117.8(4) ?
C22 C17 C16 124.0(4) ?
C18 C17 C16 118.2(4) ?
C19 C18 C17 121.3(5) ?
C20 C19 C18 119.3(4) ?
C19 C20 C21 119.9(5) ?
C22 C21 C20 121.0(5) ?
C21 C22 C17 120.6(4) ?
C28 C23 C24 109.4(4) ?
C28 C23 P1 110.4(3) ?
C24 C23 P1 117.1(3) ?
C25 C24 C23 111.3(4) ?
C26 C25 C24 112.3(4) ?
C25 C26 C27 110.9(4) ?
C26 C27 C28 110.1(4) ?
C23 C28 C27 111.2(4) ?
C30 C29 C34 107.9(4) ?
C30 C29 P1 119.3(3) ?
C34 C29 P1 113.1(3) ?
C29 C30 C31 108.9(4) ?
C32 C31 C30 111.6(4) ?
C33 C32 C31 111.6(4) ?
C32 C33 C34 111.2(4) ?
C33 C34 C29 110.1(4) ?
C36 C35 C40 112.0(4) ?
C36 C35 P1 111.9(4) ?
C40 C35 P1 114.7(3) ?
C35 C36 C37 112.2(4) ?
C38 C37 C36 111.3(4) ?
C37 C38 C39 111.2(4) ?
C40 C39 C38 111.1(4) ?
C39 C40 C35 111.6(4) ?

loop_
_geom_bond_atom_site_label_1
_geom_bond_atom_site_label_2
_geom_bond_distance
_geom_bond_publ_flag
Ru C16 1.814(5) yes
Ru C1 2.055(5) yes
Ru Cl1 2.3698(12) yes
Ru Cl2 2.3976(11) yes
Ru P1 2.4386(14) yes
P1 C23 1.852(4) ?
P1 C35 1.850(5) ?
P1 C29 1.873(5) ?
F1 C5 1.339(6) ?
F2 C9 1.346(5) ?
F3 C11 1.349(6) ?
F4 C15 1.348(5) ?
N1 C1 1.343(6) ?
N1 C4 1.404(6) ?
N1 C2 1.475(7) ?
N2 C1 1.359(6) ?
N2 C10 1.399(6) ?
N2 C3 1.480(6) ?
C2 C3 1.498(7) ?
C4 C9 1.376(7) ?
C4 C5 1.407(7) ?
C5 C6 1.364(7) ?
C6 C7 1.374(8) ?
C7 C8 1.375(7) ?
C8 C9 1.377(7) ?
C10 C11 1.391(6) ?
C10 C15 1.394(7) ?
C11 C12 1.363(7) ?
C12 C13 1.379(8) ?
C13 C14 1.395(7) ?
C14 C15 1.375(7) ?
C16 C17 1.470(7) ?
C17 C22 1.398(6) ?
C17 C18 1.412(6) ?
C18 C19 1.385(7) ?
C19 C20 1.384(7) ?
C20 C21 1.388(7) ?
C21 C22 1.370(7) ?
C23 C28 1.525(6) ?
C23 C24 1.533(6) ?
C24 C25 1.526(6) ?
C25 C26 1.511(7) ?
C26 C27 1.517(7) ?
C27 C28 1.528(6) ?
C29 C30 1.529(6) ?
C29 C34 1.557(6) ?
C30 C31 1.541(6) ?
C31 C32 1.522(7) ?
C32 C33 1.514(7) ?
C33 C34 1.525(7) ?
C35 C36 1.523(7) ?
C35 C40 1.524(7) ?
C36 C37 1.530(7) ?
C37 C38 1.510(8) ?
C38 C39 1.521(7) ?
C39 C40 1.516(7) ?

loop_
_geom_torsion_atom_site_label_1
_geom_torsion_atom_site_label_2
_geom_torsion_atom_site_label_3
_geom_torsion_atom_site_label_4
_geom_torsion
N2 C1 Ru C16 -19.5(4)
C1 N1 C4 C9 92.5(6)
C1 N2 C10 C15 -97.4(6)
